data_7050231
loop_
_publ_author_name
'Kumar, Sangit'
'Kandasamy, Karuppasamy'
'Singh, Harkesh B.'
'Butcher, Ray J.'

_publ_section_title
;
 Synthesis of organochalcogens stabilized by intramolecular non-bonded
 interactions of sterically unhindered 2-phenyl-2-oxazolineElectronic
 supplementary information (ESI) available: 77Se NMR spectrum of 14,
 molecular structure of 16 and packing diagram of 15. See
 http://www.rsc.org/suppdata/nj/b3/b312364b/
;
_journal_issue 5
_journal_name_full 'New Journal of Chemistry'
_journal_page_first 640
_journal_paper_doi 10.1039/b312364b
_journal_volume 28
_journal_year 2004
_chemical_formula_sum 'C9 H8 Br N O Se'
_chemical_formula_weight 305.03
_chemical_name_systematic
;
?
;
_space_group_IT_number 60
_symmetry_cell_setting orthorhombic
_symmetry_space_group_name_Hall '-P 2ac 2b'
_symmetry_space_group_name_H-M 'P b n a'
_atom_sites_solution_hydrogens geom
_atom_sites_solution_primary direct
_atom_sites_solution_secondary difmap
_audit_creation_method SHELXL-97
_cell_angle_alpha 90.00
_cell_angle_beta 90.00
_cell_angle_gamma 90.00
_cell_formula_units_Z 8
_cell_length_a 7.3118(6)
_cell_length_b 15.2642(12)
_cell_length_c 17.2559(14)
_cell_measurement_temperature 93(2)
_cell_volume 1925.9(3)
_computing_cell_refinement 'Bruker SMART'
_computing_data_collection 'Bruker SMART'
_computing_data_reduction 'Bruker SHELXTL'
_computing_molecular_graphics 'Bruker SHELXTL'
_computing_publication_material 'Bruker SHELXTL'
_computing_structure_refinement 'SHELXL-97 (Sheldrick, 1997)'
_computing_structure_solution 'SHELXS-97 (Sheldrick, 1990)'
_diffrn_ambient_temperature 93(2)
_diffrn_measured_fraction_theta_full 0.988
_diffrn_measured_fraction_theta_max 0.988
_diffrn_measurement_device_type 'CCD area detector'
_diffrn_measurement_method 'phi and omega scans'
_diffrn_radiation_monochromator graphite
_diffrn_radiation_source 'fine-focus sealed tube'
_diffrn_radiation_type MoK\a
_diffrn_radiation_wavelength 0.71073
_diffrn_reflns_av_R_equivalents 0.0751
_diffrn_reflns_av_sigmaI/netI 0.0605
_diffrn_reflns_limit_h_max 9
_diffrn_reflns_limit_h_min -9
_diffrn_reflns_limit_k_max 19
_diffrn_reflns_limit_k_min -17
_diffrn_reflns_limit_l_max 23
_diffrn_reflns_limit_l_min -22
_diffrn_reflns_number 10791
_diffrn_reflns_theta_full 28.36
_diffrn_reflns_theta_max 28.36
_diffrn_reflns_theta_min 2.36
_exptl_absorpt_coefficient_mu 8.005
_exptl_absorpt_correction_T_max 0.6867
_exptl_absorpt_correction_T_min 0.2223
_exptl_absorpt_correction_type SADABS
_exptl_crystal_colour 'pale orang'
_exptl_crystal_density_diffrn 2.104
_exptl_crystal_density_method 'not measured'
_exptl_crystal_description 'thick need'
_exptl_crystal_F_000 1168
_exptl_crystal_size_max 0.25
_exptl_crystal_size_mid 0.35
_exptl_crystal_size_min 0.8
_refine_diff_density_max 0.712
_refine_diff_density_min -0.863
_refine_diff_density_rms 0.171
_refine_ls_extinction_coef 0.00329(17)
_refine_ls_extinction_expression Fc^*^=kFc[1+0.001xFc^2^\l^3^/sin(2\q)]^-1/4^
_refine_ls_extinction_method SHELXL
_refine_ls_goodness_of_fit_ref 0.967
_refine_ls_hydrogen_treatment mixed
_refine_ls_matrix_type full
_refine_ls_number_parameters 119
_refine_ls_number_reflns 2379
_refine_ls_number_restraints 0
_refine_ls_restrained_S_all 0.967
_refine_ls_R_factor_all 0.0605
_refine_ls_R_factor_gt 0.0282
_refine_ls_shift/su_max 0.006
_refine_ls_shift/su_mean 0.001
_refine_ls_structure_factor_coef Fsqd
_refine_ls_weighting_details 'calc w=1/[\s^2^(Fo^2^)+(0.0239P)^2^+0.0000P] where P=(Fo^2^+2Fc^2^)/3'
_refine_ls_weighting_scheme calc
_refine_ls_wR_factor_gt 0.0515
_refine_ls_wR_factor_ref 0.0592
_reflns_number_gt 1434
_reflns_number_total 2379
_reflns_threshold_expression >2sigma(I)
_cod_data_source_file b312364b.txt
_cod_data_source_block 15
_cod_depositor_comments
;
The following automatic conversions were performed:
'_symmetry_cell_setting' value 'Orthorhombic' changed to 'orthorhombic'
according to '/home/saulius/struct/CIF-dictionaries/cif_core.dic'
dictionary named 'cif_core.dic' version 2.4.1 from 2010-06-29.

Automatic conversion script
Id: cif_fix_enum 1527 2010-12-29 10:47:43Z saulius 
;
_cod_original_sg_symbol_H-M Pbna
_cod_database_code 7050231

loop_
_symmetry_equiv_pos_as_xyz
'x, y, z'
'-x+1/2, y+1/2, -z+1/2'
'x, -y+1/2, -z'
'-x+1/2, -y, z+1/2'
'-x, -y, -z'
'x-1/2, -y-1/2, z-1/2'
'-x, y-1/2, z'
'x-1/2, y, -z-1/2'

loop_
_atom_site_label
_atom_site_type_symbol
_atom_site_fract_x
_atom_site_fract_y
_atom_site_fract_z
_atom_site_U_iso_or_equiv
_atom_site_adp_type
_atom_site_occupancy
_atom_site_symmetry_multiplicity
_atom_site_calc_flag
_atom_site_refinement_flags
_atom_site_disorder_assembly
_atom_site_disorder_group
Se Se 0.24875(5) 0.407268(16) 0.286189(15) 0.01062(9) Uani 1 1 d . . .
Br Br 0.25198(6) 0.441718(19) 0.439643(15) 0.01856(9) Uani 1 1 d . . .
O O 0.3462(3) 0.28103(13) 0.08627(11) 0.0142(5) Uani 1 1 d . . .
N N 0.2618(4) 0.37863(14) 0.17473(13) 0.0114(5) Uani 1 1 d . . .
C1 C 0.3254(4) 0.28791(18) 0.29589(17) 0.0099(6) Uani 1 1 d . . .
C2 C 0.3500(4) 0.24155(19) 0.36510(18) 0.0138(7) Uani 1 1 d . . .
H2A H 0.3275 0.2688 0.4137 0.017 Uiso 1 1 calc R . .
C3 C 0.4074(5) 0.1555(2) 0.36159(18) 0.0173(7) Uani 1 1 d . . .
H3A H 0.4234 0.1236 0.4084 0.021 Uiso 1 1 calc R . .
C4 C 0.4427(4) 0.11401(19) 0.29093(19) 0.0157(7) Uani 1 1 d . . .
H4A H 0.4865 0.0554 0.2903 0.019 Uiso 1 1 calc R . .
C5 C 0.4140(4) 0.1580(2) 0.22210(18) 0.0142(7) Uani 1 1 d . . .
H5A H 0.4335 0.1297 0.1738 0.017 Uiso 1 1 calc R . .
C6 C 0.3554(4) 0.24540(19) 0.22521(16) 0.0107(6) Uani 1 1 d . . .
C7 C 0.3207(4) 0.3012(2) 0.16024(17) 0.0105(6) Uani 1 1 d . . .
C8 C 0.2871(4) 0.35914(18) 0.04134(17) 0.0162(8) Uani 1 1 d . . .
H8A H 0.1741 0.3465 0.0118 0.019 Uiso 1 1 calc R . .
H8B H 0.3839 0.3777 0.0047 0.019 Uiso 1 1 calc R . .
C9 C 0.2521(5) 0.43110(17) 0.10349(15) 0.0141(6) Uani 1 1 d . . .
H9A H 0.3478 0.4770 0.1023 0.017 Uiso 1 1 calc R . .
H9B H 0.1305 0.4586 0.0970 0.017 Uiso 1 1 calc R . .

loop_
_atom_site_aniso_label
_atom_site_aniso_U_11
_atom_site_aniso_U_22
_atom_site_aniso_U_33
_atom_site_aniso_U_23
_atom_site_aniso_U_13
_atom_site_aniso_U_12
Se 0.01358(16) 0.00864(13) 0.00964(14) -0.00095(10) -0.0004(2) 0.00049(17)
Br 0.02440(19) 0.02119(16) 0.01008(14) -0.00581(11) 0.0000(2) 0.00155(19)
O 0.0233(14) 0.0097(11) 0.0096(11) 0.0001(9) 0.0000(10) 0.0014(10)
N 0.0175(14) 0.0100(10) 0.0068(10) 0.0001(8) -0.0018(14) 0.0004(14)
C1 0.0093(16) 0.0103(14) 0.0102(15) 0.0006(12) -0.0016(12) -0.0018(12)
C2 0.0174(19) 0.0120(15) 0.0120(15) -0.0004(12) -0.0022(14) -0.0017(14)
C3 0.024(2) 0.0136(15) 0.0146(16) 0.0071(14) -0.0054(14) -0.0022(14)
C4 0.0164(18) 0.0066(15) 0.0240(18) 0.0008(13) 0.0002(15) -0.0002(13)
C5 0.0155(19) 0.0122(15) 0.0149(17) -0.0024(13) 0.0004(14) 0.0001(13)
C6 0.0098(17) 0.0095(14) 0.0128(16) -0.0009(12) -0.0008(13) -0.0006(13)
C7 0.0100(16) 0.0127(15) 0.0088(14) -0.0012(12) -0.0018(12) -0.0022(12)
C8 0.028(3) 0.0110(14) 0.0098(14) 0.0010(11) -0.0047(13) 0.0042(13)
C9 0.0247(17) 0.0115(13) 0.0062(12) 0.0024(10) -0.0017(19) 0.0046(19)

loop_
_atom_type_symbol
_atom_type_description
_atom_type_scat_dispersion_real
_atom_type_scat_dispersion_imag
_atom_type_scat_source
C C 0.0033 0.0016 'International Tables Vol C Tables 4.2.6.8 and 6.1.1.4'
H H 0.0000 0.0000 'International Tables Vol C Tables 4.2.6.8 and 6.1.1.4'
N N 0.0061 0.0033 'International Tables Vol C Tables 4.2.6.8 and 6.1.1.4'
O O 0.0106 0.0060 'International Tables Vol C Tables 4.2.6.8 and 6.1.1.4'
Se Se -0.0929 2.2259 'International Tables Vol C Tables 4.2.6.8 and 6.1.1.4'
Br Br -0.2901 2.4595 'International Tables Vol C Tables 4.2.6.8 and 6.1.1.4'

loop_
_geom_angle_atom_site_label_1
_geom_angle_atom_site_label_2
_geom_angle_atom_site_label_3
_geom_angle
_geom_angle_site_symmetry_1
_geom_angle_site_symmetry_3
_geom_angle_publ_flag
C1 Se N 81.97(11) . . ?
C1 Se Br 95.57(9) . . ?
N Se Br 176.37(8) . . ?
C7 O C8 106.0(2) . . ?
C7 N C9 110.8(2) . . ?
C7 N Se 114.22(19) . . ?
C9 N Se 133.80(17) . . ?
C6 C1 C2 119.3(3) . . ?
C6 C1 Se 114.3(2) . . ?
C2 C1 Se 126.4(2) . . ?
C3 C2 C1 118.9(3) . . ?
C2 C3 C4 121.7(3) . . ?
C5 C4 C3 120.1(3) . . ?
C4 C5 C6 118.4(3) . . ?
C1 C6 C5 121.5(3) . . ?
C1 C6 C7 112.3(3) . . ?
C5 C6 C7 126.2(3) . . ?
N C7 O 116.7(3) . . ?
N C7 C6 117.1(3) . . ?
O C7 C6 126.2(3) . . ?
O C8 C9 104.7(2) . . ?
N C9 C8 100.6(2) . . ?

loop_
_geom_bond_atom_site_label_1
_geom_bond_atom_site_label_2
_geom_bond_distance
_geom_bond_site_symmetry_2
_geom_bond_publ_flag
Se C1 1.913(3) . ?
Se N 1.975(2) . ?
Se Br 2.6998(4) . ?
O C7 1.326(3) . ?
O C8 1.486(3) . ?
N C7 1.283(4) . ?
N C9 1.469(3) . ?
C1 C6 1.399(4) . ?
C1 C2 1.400(4) . ?
C2 C3 1.380(4) . ?
C3 C4 1.398(4) . ?
C4 C5 1.380(4) . ?
C5 C6 1.402(4) . ?
C6 C7 1.431(4) . ?
C8 C9 1.556(4) . ?

loop_
_geom_torsion_atom_site_label_1
_geom_torsion_atom_site_label_2
_geom_torsion_atom_site_label_3
_geom_torsion_atom_site_label_4
_geom_torsion
_geom_torsion_site_symmetry_1
_geom_torsion_site_symmetry_2
_geom_torsion_site_symmetry_3
_geom_torsion_site_symmetry_4
_geom_torsion_publ_flag
C1 Se N C7 -3.5(2) . . . . ?
Br Se N C7 44.1(12) . . . . ?
C1 Se N C9 -169.7(3) . . . . ?
Br Se N C9 -122.2(10) . . . . ?
N Se C1 C6 1.9(2) . . . . ?
Br Se C1 C6 -175.4(2) . . . . ?
N Se C1 C2 -177.1(3) . . . . ?
Br Se C1 C2 5.6(3) . . . . ?
C6 C1 C2 C3 1.5(5) . . . . ?
Se C1 C2 C3 -179.5(2) . . . . ?
C1 C2 C3 C4 0.5(5) . . . . ?
C2 C3 C4 C5 -2.4(5) . . . . ?
C3 C4 C5 C6 2.2(5) . . . . ?
C2 C1 C6 C5 -1.6(5) . . . . ?
Se C1 C6 C5 179.3(2) . . . . ?
C2 C1 C6 C7 178.8(3) . . . . ?
Se C1 C6 C7 -0.3(4) . . . . ?
C4 C5 C6 C1 -0.2(5) . . . . ?
C4 C5 C6 C7 179.3(3) . . . . ?
C9 N C7 O -5.3(4) . . . . ?
Se N C7 O -174.7(2) . . . . ?
C9 N C7 C6 173.7(3) . . . . ?
Se N C7 C6 4.3(4) . . . . ?
C8 O C7 N -2.3(4) . . . . ?
C8 O C7 C6 178.8(3) . . . . ?
C1 C6 C7 N -2.7(4) . . . . ?
C5 C6 C7 N 177.7(3) . . . . ?
C1 C6 C7 O 176.3(3) . . . . ?
C5 C6 C7 O -3.3(5) . . . . ?
C7 O C8 C9 8.2(3) . . . . ?
C7 N C9 C8 9.8(4) . . . . ?
Se N C9 C8 176.4(2) . . . . ?
O C8 C9 N -10.5(3) . . . . ?
